data_4120294
loop_
_publ_author_name
'Thao T. Vo'
'Jiaheng Zhang'
'Damon A. Parrish'
'Brendan Twamley'
'Jean'ne M. Shreeve'

_publ_contact_author_address
;
Laboratory for the Structure of Matter
Naval Research Laboratory
Washington, DC 20375
;
_publ_contact_author_email damon.parrish@nrl.navy.mil
_publ_contact_author_fax 202-767-6874
_publ_contact_author_name 'Dr Damon A. Parrish'
_publ_contact_author_phone 202-404-2141
_publ_section_title
;
 New Roles for 1,1-Diamino-2,2-dinitroethene (FOX-7): Halogenated FOX-7
 and Azo-bis(diahaloFOX) as Energetic Materials and Oxidizers
;
_journal_name_full 'Journal of the American Chemical Society'
_journal_page_first 11787
_journal_page_last 11790
_journal_paper_doi 10.1021/ja406629g
_journal_volume 135
_journal_year 2013
_chemical_formula_moiety 'C2 H2 Cl2 N4 O4'
_chemical_formula_sum 'C2 H2 Cl2 N4 O4'
_chemical_formula_weight 216.98
_chemical_name_common FOXCl2
_chemical_name_systematic
; 
 ? 
;
_space_group_IT_number 60
_symmetry_cell_setting orthorhombic
_symmetry_space_group_name_Hall '-P 2n 2ab'
_symmetry_space_group_name_H-M 'P b c n'
_atom_sites_solution_hydrogens geom
_atom_sites_solution_primary direct
_atom_sites_solution_secondary difmap
_audit_creation_method SHELXL-97
_cell_angle_alpha 90.00
_cell_angle_beta 90.00
_cell_angle_gamma 90.00
_cell_formula_units_Z 8
_cell_length_a 9.7378(12)
_cell_length_b 10.5173(13)
_cell_length_c 14.3679(17)
_cell_measurement_temperature 100(2)
_cell_volume 1471.5(3)
_computing_cell_refinement 'Bruker APEX2 v2010.3-0 (Bruker, 2009)'
_computing_data_collection 'Bruker APEX2 v2010.3-0 (Bruker, 2009)'
_computing_data_reduction
;
Bruker SAINT v7.68A (Bruker, 2009), Bruker XPREP v2008/2 (Bruker, 2008)
;
_computing_molecular_graphics 'Bruker SHELXTL v2008/4 (Bruker, 2008)'
_computing_publication_material 'Bruker SHELXTL v2008/4 (Bruker, 2008)'
_computing_structure_refinement 'Bruker SHELXTL v2008/4 (Bruker, 2008)'
_computing_structure_solution 'Bruker SHELXTL v2008/4 (Bruker, 2008)'
_diffrn_ambient_temperature 100(2)
_diffrn_measured_fraction_theta_full 1.000
_diffrn_measured_fraction_theta_max 1.000
_diffrn_measurement_device_type 'Bruker SMART APEX II CCD'
_diffrn_measurement_method '\w scans'
_diffrn_radiation_monochromator graphite
_diffrn_radiation_source 'fine-focus sealed tube'
_diffrn_radiation_type MoK\a
_diffrn_radiation_wavelength 0.71073
_diffrn_reflns_av_R_equivalents 0.1183
_diffrn_reflns_av_sigmaI/netI 0.0567
_diffrn_reflns_limit_h_max 13
_diffrn_reflns_limit_h_min -13
_diffrn_reflns_limit_k_max 14
_diffrn_reflns_limit_k_min -14
_diffrn_reflns_limit_l_max 19
_diffrn_reflns_limit_l_min -19
_diffrn_reflns_number 19982
_diffrn_reflns_theta_full 28.85
_diffrn_reflns_theta_max 28.85
_diffrn_reflns_theta_min 2.84
_exptl_absorpt_coefficient_mu 0.864
_exptl_absorpt_correction_T_max 0.9696
_exptl_absorpt_correction_T_min 0.7077
_exptl_absorpt_correction_type multi-scan
_exptl_absorpt_process_details 'SADABS v2008/1 (Bruker, 2008)'
_exptl_crystal_colour colorless
_exptl_crystal_density_diffrn 1.959
_exptl_crystal_description needle
_exptl_crystal_F_000 864
_exptl_crystal_size_max 0.43
_exptl_crystal_size_mid 0.06
_exptl_crystal_size_min 0.04
_refine_diff_density_max 0.431
_refine_diff_density_min -0.404
_refine_diff_density_rms 0.094
_refine_ls_extinction_method none
_refine_ls_goodness_of_fit_ref 1.006
_refine_ls_hydrogen_treatment constr
_refine_ls_matrix_type full
_refine_ls_number_parameters 109
_refine_ls_number_reflns 1938
_refine_ls_number_restraints 0
_refine_ls_restrained_S_all 1.006
_refine_ls_R_factor_all 0.0805
_refine_ls_R_factor_gt 0.0386
_refine_ls_shift/su_max 0.000
_refine_ls_shift/su_mean 0.000
_refine_ls_structure_factor_coef Fsqd
_refine_ls_weighting_details 'calc w=1/[\s^2^(Fo^2^)+(0.0274P)^2^+1.1722P] where P=(Fo^2^+2Fc^2^)/3'
_refine_ls_weighting_scheme calc
_refine_ls_wR_factor_gt 0.0675
_refine_ls_wR_factor_ref 0.0825
_reflns_number_gt 1289
_reflns_number_total 1938
_reflns_threshold_expression I>2\s(I)
_cod_data_source_file ja406629g_si_002_1.cif
_cod_data_source_block shrv213
_cod_database_code 4120294

loop_
_symmetry_equiv_pos_as_xyz
'x, y, z'
'-x+1/2, -y+1/2, z+1/2'
'-x, y, -z+1/2'
'x+1/2, -y+1/2, -z'
'-x, -y, -z'
'x-1/2, y-1/2, -z-1/2'
'x, -y, z-1/2'
'-x-1/2, y-1/2, z'

loop_
_atom_site_label
_atom_site_type_symbol
_atom_site_fract_x
_atom_site_fract_y
_atom_site_fract_z
_atom_site_U_iso_or_equiv
_atom_site_adp_type
_atom_site_occupancy
_atom_site_symmetry_multiplicity
_atom_site_calc_flag
_atom_site_refinement_flags
Cl1 Cl 0.12794(7) 0.47627(6) 0.15889(4) 0.01904(15) Uani 1 1 d .
N2 N 0.2243(2) 0.4771(2) 0.25970(13) 0.0146(4) Uani 1 1 d .
C3 C 0.2472(3) 0.3639(2) 0.29002(16) 0.0140(5) Uani 1 1 d .
N4 N 0.2043(2) 0.2523(2) 0.25691(14) 0.0224(5) Uani 1 1 d .
H4A H 0.1521 0.2496 0.2070 0.027 Uiso 1 1 calc R
H4B H 0.2282 0.1813 0.2850 0.027 Uiso 1 1 calc R
C5 C 0.3331(3) 0.3600(2) 0.37818(17) 0.0171(5) Uani 1 1 d .
Cl6 Cl 0.45794(8) 0.24391(8) 0.37650(5) 0.0335(2) Uani 1 1 d .
N7 N 0.4013(2) 0.4916(2) 0.39396(14) 0.0236(5) Uani 1 1 d .
O8 O 0.3419(2) 0.56430(19) 0.44578(13) 0.0331(5) Uani 1 1 d .
O9 O 0.5070(2) 0.5116(2) 0.35188(14) 0.0402(6) Uani 1 1 d .
N10 N 0.2405(2) 0.34257(19) 0.46512(14) 0.0176(5) Uani 1 1 d .
O11 O 0.2951(2) 0.30221(18) 0.53510(12) 0.0257(5) Uani 1 1 d .
O12 O 0.1215(2) 0.37369(18) 0.45542(12) 0.0254(4) Uani 1 1 d .

loop_
_atom_site_aniso_label
_atom_site_aniso_U_11
_atom_site_aniso_U_22
_atom_site_aniso_U_33
_atom_site_aniso_U_23
_atom_site_aniso_U_13
_atom_site_aniso_U_12
Cl1 0.0262(3) 0.0146(3) 0.0163(3) 0.0029(2) -0.0049(3) 0.0038(3)
N2 0.0185(11) 0.0128(10) 0.0124(10) 0.0008(8) -0.0009(8) 0.0011(9)
C3 0.0189(13) 0.0127(12) 0.0103(11) -0.0015(9) 0.0014(9) 0.0024(10)
N4 0.0442(15) 0.0088(11) 0.0141(10) -0.0006(9) -0.0090(10) 0.0028(10)
C5 0.0203(13) 0.0163(13) 0.0148(12) -0.0016(10) -0.0012(10) 0.0076(10)
Cl6 0.0374(4) 0.0408(4) 0.0222(3) -0.0016(3) -0.0049(3) 0.0271(4)
N7 0.0276(13) 0.0277(14) 0.0154(11) 0.0026(10) -0.0055(9) -0.0078(10)
O8 0.0565(15) 0.0185(10) 0.0243(11) -0.0054(9) 0.0055(10) -0.0074(10)
O9 0.0256(11) 0.0612(16) 0.0338(12) 0.0005(12) 0.0000(9) -0.0169(11)
N10 0.0287(13) 0.0088(10) 0.0154(11) -0.0001(8) 0.0010(9) 0.0017(9)
O11 0.0428(13) 0.0205(10) 0.0139(9) 0.0034(8) -0.0054(8) 0.0051(9)
O12 0.0232(11) 0.0329(11) 0.0199(10) 0.0040(8) 0.0031(8) 0.0028(9)

loop_
_atom_type_symbol
_atom_type_description
_atom_type_scat_dispersion_real
_atom_type_scat_dispersion_imag
_atom_type_scat_source
C C 0.0033 0.0016 'International Tables Vol C Tables 4.2.6.8 and 6.1.1.4'
H H 0.0000 0.0000 'International Tables Vol C Tables 4.2.6.8 and 6.1.1.4'
N N 0.0061 0.0033 'International Tables Vol C Tables 4.2.6.8 and 6.1.1.4'
O O 0.0106 0.0060 'International Tables Vol C Tables 4.2.6.8 and 6.1.1.4'
Cl Cl 0.1484 0.1585 'International Tables Vol C Tables 4.2.6.8 and 6.1.1.4'

loop_
_geom_angle_atom_site_label_1
_geom_angle_atom_site_label_2
_geom_angle_atom_site_label_3
_geom_angle
C3 N2 Cl1 111.96(17)
N2 C3 N4 129.7(2)
N2 C3 C5 113.8(2)
N4 C3 C5 116.5(2)
C3 N4 H4A 120.0
C3 N4 H4B 120.0
H4A N4 H4B 120.0
C3 C5 N10 110.8(2)
C3 C5 N7 109.5(2)
N10 C5 N7 103.68(18)
C3 C5 Cl6 113.33(17)
N10 C5 Cl6 109.72(17)
N7 C5 Cl6 109.44(18)
O9 N7 O8 127.0(2)
O9 N7 C5 116.4(2)
O8 N7 C5 116.6(2)
O12 N10 O11 127.4(2)
O12 N10 C5 115.55(19)
O11 N10 C5 117.0(2)

loop_
_geom_bond_atom_site_label_1
_geom_bond_atom_site_label_2
_geom_bond_distance
Cl1 N2 1.726(2)
N2 C3 1.287(3)
C3 N4 1.334(3)
C3 C5 1.519(3)
N4 H4A 0.8800
N4 H4B 0.8800
C5 N10 1.552(3)
C5 N7 1.552(3)
C5 Cl6 1.723(2)
N7 O9 1.213(3)
N7 O8 1.214(3)
N10 O12 1.213(3)
N10 O11 1.214(3)

loop_
_geom_hbond_atom_site_label_D
_geom_hbond_atom_site_label_H
_geom_hbond_atom_site_label_A
_geom_hbond_distance_DH
_geom_hbond_distance_HA
_geom_hbond_distance_DA
_geom_hbond_angle_DHA
_geom_hbond_site_symmetry_A
N4 H4B N2 0.88 2.23 2.977(3) 142.9 8_655

loop_
_geom_torsion_atom_site_label_1
_geom_torsion_atom_site_label_2
_geom_torsion_atom_site_label_3
_geom_torsion_atom_site_label_4
_geom_torsion
Cl1 N2 C3 N4 -2.5(4)
Cl1 N2 C3 C5 179.37(17)
N2 C3 C5 N10 99.3(2)
N4 C3 C5 N10 -79.1(3)
N2 C3 C5 N7 -14.4(3)
N4 C3 C5 N7 167.1(2)
N2 C3 C5 Cl6 -136.9(2)
N4 C3 C5 Cl6 44.7(3)
C3 C5 N7 O9 -83.1(3)
N10 C5 N7 O9 158.6(2)
Cl6 C5 N7 O9 41.6(3)
C3 C5 N7 O8 95.7(3)
N10 C5 N7 O8 -22.6(3)
Cl6 C5 N7 O8 -139.6(2)
C3 C5 N10 O12 -21.9(3)
N7 C5 N10 O12 95.4(2)
Cl6 C5 N10 O12 -147.77(19)
C3 C5 N10 O11 159.5(2)
N7 C5 N10 O11 -83.1(2)
Cl6 C5 N10 O11 33.7(3)
